data_2241575
loop_
_publ_author_name
'Chandralekha, Kuppan'
'Gavaskar, Deivasigamani'
'Sureshbabu, Adukamparai Rajukrishnan'
'Lakshmi, Srinivasakannan'

_publ_section_title
;
 Crystal structure of
 5''-benzylidene-1'-methyl-4'-phenyltrispiro[acenaphthylene-1,2'-pyrrolidine-3',1''-cyclohexane-3'',2'''-[1,3]dioxane]-2,6''-dione
;
_journal_coeditor_code RZ5182
_journal_issue 3
_journal_name_full 'Acta Crystallographica Section E'
_journal_page_first 387
_journal_page_last 390
_journal_paper_doi 10.1107/S2056989016002875
_journal_volume 72
_journal_year 2016
_chemical_formula_iupac 'C36 H31 N O4'
_chemical_formula_moiety 'C36 H31 N O4'
_chemical_formula_sum 'C36 H31 N O4'
_chemical_formula_weight 541.62
_chemical_name_systematic
5''-Benzylidene-1'-methyl-4'-phenyltrispiro[acenaphthylene-1,2'-pyrrolidine-3',1''-cyclohexane-3'',2'''-[1,3]dioxane]-2,6''-dione
_space_group_crystal_system triclinic
_space_group_IT_number 2
_space_group_name_Hall '-P 1'
_space_group_name_H-M_alt 'P -1'
_symmetry_space_group_name_Hall '-P 1'
_symmetry_space_group_name_H-M 'P -1'
_atom_sites_solution_hydrogens geom
_audit_creation_method SHELXL-2014/7
_cell_angle_alpha 83.830(10)
_cell_angle_beta 65.253(8)
_cell_angle_gamma 86.397(10)
_cell_formula_units_Z 2
_cell_length_a 10.8861(4)
_cell_length_b 11.4899(4)
_cell_length_c 11.9171(4)
_cell_measurement_reflns_used 43585
_cell_measurement_temperature 293(2)
_cell_measurement_theta_max 25.666
_cell_measurement_theta_min 4.959
_cell_volume 1345.60(12)
_computing_cell_refinement
;
SAINT (Bruker, 2004)
;
_computing_data_collection
;
APEX2 (Bruker, 2004)
;
_computing_data_reduction
;
SAINT (Bruker, 2004)
;
_computing_molecular_graphics
;
ORTEP-3 for Windows (Farrugia, 2012) and PLATON (Spek, 2009)
;
_computing_publication_material
;
publCIF (Westrip, 2010)
;
_computing_structure_refinement
;
SHELXL2014 (Sheldrick, 2015)
;
_computing_structure_solution
;
SHELXS97 (Sheldrick, 2008)
;
_diffrn_ambient_temperature 293(2)
_diffrn_measured_fraction_theta_full 1.000
_diffrn_measured_fraction_theta_max 1.000
_diffrn_measurement_device_type 'Bruker Kappa APEXII CCD'
_diffrn_measurement_method ' bruker axs kappa axes2 CCD Diffractometer'
_diffrn_radiation_type MoK\a
_diffrn_radiation_wavelength 0.71073
_diffrn_reflns_av_R_equivalents 0.0313
_diffrn_reflns_limit_h_max 12
_diffrn_reflns_limit_h_min -12
_diffrn_reflns_limit_k_max 13
_diffrn_reflns_limit_k_min -13
_diffrn_reflns_limit_l_max 14
_diffrn_reflns_limit_l_min -14
_diffrn_reflns_number 33777
_diffrn_reflns_theta_full 25.000
_diffrn_reflns_theta_max 25.000
_diffrn_reflns_theta_min 2.060
_exptl_absorpt_coefficient_mu 0.087
_exptl_absorpt_correction_T_max 0.7459
_exptl_absorpt_correction_T_min 0.7100
_exptl_absorpt_correction_type multi-scan
_exptl_absorpt_process_details
;
(SADABS; Bruker, 2004)
;
_exptl_crystal_colour colourless
_exptl_crystal_density_diffrn 1.337
_exptl_crystal_description block
_exptl_crystal_F_000 572
_exptl_crystal_size_max 0.300
_exptl_crystal_size_mid 0.250
_exptl_crystal_size_min 0.200
_refine_diff_density_max 0.163
_refine_diff_density_min -0.159
_refine_ls_extinction_coef 0.0109(19)
_refine_ls_extinction_expression Fc^*^=kFc[1+0.001xFc^2^\l^3^/sin(2\q)]^-1/4^
_refine_ls_extinction_method
;
SHELXL2014 (Sheldrick, 2015)
;
_refine_ls_goodness_of_fit_ref 1.092
_refine_ls_hydrogen_treatment constr
_refine_ls_matrix_type full
_refine_ls_number_parameters 372
_refine_ls_number_reflns 4744
_refine_ls_number_restraints 0
_refine_ls_restrained_S_all 1.092
_refine_ls_R_factor_all 0.0613
_refine_ls_R_factor_gt 0.0381
_refine_ls_shift/su_max 0.001
_refine_ls_shift/su_mean 0.000
_refine_ls_structure_factor_coef Fsqd
_refine_ls_weighting_details 'w=1/[\s^2^(Fo^2^)+(0.0586P)^2^+0.2573P] where P=(Fo^2^+2Fc^2^)/3'
_refine_ls_weighting_scheme calc
_refine_ls_wR_factor_gt 0.0991
_refine_ls_wR_factor_ref 0.1217
_reflns_number_gt 3465
_reflns_number_total 4744
_reflns_threshold_expression 'I > 2\s(I)'
_cod_data_source_file rz5182sup1.cif
_cod_data_source_block I
_cod_database_code 2241575
_shelx_space_group_comment
;
The symmetry employed for this shelxl refinement is uniquely defined
by the following loop, which should always be used as a source of
symmetry information in preference to the above space-group names.
They are only intended as comments.
;
_shelx_estimated_absorpt_t_min 0.974
_shelx_estimated_absorpt_t_max 0.983

loop_
_space_group_symop_operation_xyz
'x, y, z'
'-x, -y, -z'

loop_
_atom_site_type_symbol
_atom_site_label
_atom_site_fract_x
_atom_site_fract_y
_atom_site_fract_z
_atom_site_U_iso_or_equiv
_atom_site_adp_type
_atom_site_calc_flag
_atom_site_occupancy
O O1 0.84726(14) 0.91261(12) 0.05682(13) 0.0608(4) Uani d 1
O O2 0.50588(12) 0.57346(11) 0.30977(12) 0.0541(4) Uani d 1
O O3 0.68858(14) 0.52854(12) -0.03539(12) 0.0570(4) Uani d 1
O O4 0.91793(14) 0.51361(12) -0.12148(10) 0.0575(4) Uani d 1
N N1 0.59384(15) 0.83289(13) 0.27966(13) 0.0454(4) Uani d 1
C C1 0.7188(2) 0.23372(19) 0.45586(18) 0.0613(6) Uani d 1
H H1 0.6532 0.2713 0.5207 0.074 Uiso calc 1
C C2 0.7788(3) 0.1317(2) 0.4816(2) 0.0742(7) Uani d 1
H H2 0.7530 0.1012 0.5636 0.089 Uiso calc 1
C C3 0.8757(2) 0.07441(19) 0.3887(2) 0.0670(6) Uani d 1
H H3 0.9174 0.0064 0.4068 0.080 Uiso calc 1
C C4 0.9100(2) 0.11882(19) 0.2691(2) 0.0687(6) Uani d 1
H H4 0.9746 0.0798 0.2048 0.082 Uiso calc 1
C C5 0.8507(2) 0.22040(17) 0.24213(19) 0.0612(6) Uani d 1
H H5 0.8756 0.2490 0.1597 0.073 Uiso calc 1
C C6 0.75437(18) 0.28139(15) 0.33522(16) 0.0433(4) Uani d 1
C C7 0.68667(17) 0.39106(15) 0.31676(16) 0.0420(4) Uani d 1
H H7 0.6202 0.4172 0.3892 0.050 Uiso calc 1
C C8 0.70355(16) 0.46033(14) 0.21391(15) 0.0378(4) Uani d 1
C C9 0.80155(18) 0.43569(15) 0.08521(14) 0.0431(4) Uani d 1
H H9A 0.8915 0.4241 0.0831 0.052 Uiso calc 1
H H9B 0.7767 0.3638 0.0648 0.052 Uiso calc 1
C C10 0.80439(18) 0.53226(15) -0.00983(15) 0.0416(4) Uani d 1
C C11 0.81188(17) 0.64916(15) 0.03375(14) 0.0381(4) Uani d 1
H H11A 0.8287 0.7093 -0.0343 0.046 Uiso calc 1
H H11B 0.8877 0.6472 0.0566 0.046 Uiso calc 1
C C12 0.68310(16) 0.68198(14) 0.14449(14) 0.0353(4) Uani d 1
C C13 0.62004(17) 0.57025(15) 0.22897(15) 0.0387(4) Uani d 1
C C14 0.7340(3) 0.5253(2) -0.1650(2) 0.0846(8) Uani d 1
H H14A 0.6836 0.5814 -0.1971 0.102 Uiso calc 1
H H14B 0.7238 0.4478 -0.1849 0.102 Uiso calc 1
C C15 0.8790(3) 0.5564(2) -0.21767(19) 0.0808(8) Uani d 1
H H15A 0.9309 0.5185 -0.2928 0.097 Uiso calc 1
H H15B 0.8901 0.6404 -0.2356 0.097 Uiso calc 1
C C16 0.56971(17) 0.75410(16) 0.11499(16) 0.0414(4) Uani d 1
H H16 0.4871 0.7084 0.1558 0.050 Uiso calc 1
C C17 0.5450(2) 0.86368(17) 0.18436(18) 0.0515(5) Uani d 1
H H17A 0.5942 0.9293 0.1288 0.062 Uiso calc 1
H H17B 0.4494 0.8844 0.2209 0.062 Uiso calc 1
C C18 0.6007(2) 0.93114(19) 0.3440(2) 0.0649(6) Uani d 1
H H18A 0.6368 0.9047 0.4035 0.097 Uiso calc 1
H H18B 0.5115 0.9639 0.3860 0.097 Uiso calc 1
H H18C 0.6582 0.9897 0.2851 0.097 Uiso calc 1
C C19 0.71736(16) 0.76445(14) 0.22511(15) 0.0369(4) Uani d 1
C C20 0.84408(18) 0.83941(15) 0.13886(16) 0.0400(4) Uani d 1
C C21 0.95258(17) 0.81145(14) 0.18008(16) 0.0398(4) Uani d 1
C C22 1.08238(19) 0.84868(17) 0.13612(19) 0.0520(5) Uani d 1
H H22 1.1199 0.8973 0.0630 0.062 Uiso calc 1
C C23 1.1570(2) 0.81119(19) 0.2049(2) 0.0642(6) Uani d 1
H H23 1.2463 0.8341 0.1753 0.077 Uiso calc 1
C C24 1.1034(2) 0.7423(2) 0.3136(2) 0.0655(6) Uani d 1
H H24 1.1561 0.7206 0.3572 0.079 Uiso calc 1
C C25 0.9692(2) 0.70332(17) 0.36125(18) 0.0506(5) Uani d 1
C C26 0.89807(17) 0.73763(14) 0.28903(15) 0.0388(4) Uani d 1
C C27 0.76373(17) 0.70795(15) 0.32229(15) 0.0388(4) Uani d 1
C C28 0.6979(2) 0.64478(17) 0.43281(16) 0.0516(5) Uani d 1
H H28 0.6076 0.6260 0.4591 0.062 Uiso calc 1
C C29 0.7674(3) 0.6081(2) 0.50699(18) 0.0656(6) Uani d 1
H H29 0.7221 0.5635 0.5818 0.079 Uiso calc 1
C C30 0.8985(3) 0.6354(2) 0.47332(19) 0.0658(6) Uani d 1
H H30 0.9415 0.6091 0.5245 0.079 Uiso calc 1
C C31 0.58927(18) 0.78399(16) -0.01796(17) 0.0443(4) Uani d 1
C C32 0.5014(2) 0.74079(19) -0.0592(2) 0.0581(5) Uani d 1
H H32 0.4321 0.6923 -0.0051 0.070 Uiso calc 1
C C33 0.5148(3) 0.7683(2) -0.1794(2) 0.0712(7) Uani d 1
H H33 0.4533 0.7394 -0.2045 0.085 Uiso calc 1
C C34 0.6167(3) 0.8373(2) -0.2614(2) 0.0690(6) Uani d 1
H H34 0.6269 0.8537 -0.3430 0.083 Uiso calc 1
C C35 0.7037(2) 0.8819(2) -0.2225(2) 0.0651(6) Uani d 1
H H35 0.7736 0.9294 -0.2777 0.078 Uiso calc 1
C C36 0.6887(2) 0.85717(18) -0.10156(19) 0.0559(5) Uani d 1
H H36 0.7471 0.8906 -0.0758 0.067 Uiso calc 1

loop_
_atom_site_aniso_label
_atom_site_aniso_U_11
_atom_site_aniso_U_22
_atom_site_aniso_U_33
_atom_site_aniso_U_12
_atom_site_aniso_U_13
_atom_site_aniso_U_23
O1 0.0743(10) 0.0539(8) 0.0669(9) -0.0217(7) -0.0449(8) 0.0206(7)
O2 0.0389(7) 0.0505(8) 0.0549(8) -0.0014(6) -0.0022(6) -0.0034(6)
O3 0.0746(9) 0.0565(9) 0.0537(8) -0.0048(7) -0.0393(7) -0.0069(6)
O4 0.0744(9) 0.0536(8) 0.0295(6) 0.0091(7) -0.0074(6) -0.0072(6)
N1 0.0481(9) 0.0442(9) 0.0493(9) 0.0106(7) -0.0240(7) -0.0177(7)
C1 0.0773(15) 0.0592(13) 0.0438(11) 0.0070(11) -0.0234(10) -0.0016(9)
C2 0.1051(19) 0.0647(15) 0.0581(13) 0.0087(14) -0.0431(14) 0.0053(11)
C3 0.0782(15) 0.0480(12) 0.0836(16) 0.0034(11) -0.0452(14) 0.0048(12)
C4 0.0709(15) 0.0444(12) 0.0719(15) 0.0082(11) -0.0135(12) -0.0002(11)
C5 0.0709(14) 0.0433(11) 0.0507(12) 0.0067(10) -0.0094(10) 0.0027(9)
C6 0.0467(10) 0.0383(10) 0.0425(10) -0.0048(8) -0.0164(8) -0.0008(8)
C7 0.0421(10) 0.0406(10) 0.0367(9) -0.0028(8) -0.0094(8) -0.0042(8)
C8 0.0379(9) 0.0347(9) 0.0371(9) -0.0041(7) -0.0112(7) -0.0040(7)
C9 0.0505(11) 0.0371(10) 0.0359(9) 0.0032(8) -0.0123(8) -0.0056(7)
C10 0.0485(10) 0.0416(10) 0.0318(9) 0.0020(8) -0.0136(8) -0.0065(7)
C11 0.0401(9) 0.0386(9) 0.0332(9) -0.0001(7) -0.0132(7) -0.0020(7)
C12 0.0354(9) 0.0348(9) 0.0350(9) 0.0008(7) -0.0141(7) -0.0045(7)
C13 0.0368(10) 0.0405(10) 0.0377(9) -0.0025(7) -0.0133(8) -0.0067(7)
C14 0.139(3) 0.0786(17) 0.0646(15) 0.0387(17) -0.0697(17) -0.0342(13)
C15 0.141(3) 0.0565(14) 0.0338(11) 0.0209(15) -0.0278(14) -0.0083(10)
C16 0.0383(9) 0.0424(10) 0.0469(10) 0.0024(8) -0.0211(8) -0.0067(8)
C17 0.0536(11) 0.0497(11) 0.0611(12) 0.0155(9) -0.0329(10) -0.0166(9)
C18 0.0775(15) 0.0575(13) 0.0730(14) 0.0181(11) -0.0408(12) -0.0322(11)
C19 0.0393(9) 0.0357(9) 0.0371(9) 0.0006(7) -0.0170(7) -0.0058(7)
C20 0.0508(10) 0.0345(9) 0.0407(9) -0.0027(8) -0.0244(8) -0.0041(8)
C21 0.0444(10) 0.0323(9) 0.0470(10) 0.0008(7) -0.0223(8) -0.0080(7)
C22 0.0477(11) 0.0421(11) 0.0675(13) -0.0033(9) -0.0242(10) -0.0072(9)
C23 0.0516(12) 0.0566(13) 0.0990(18) 0.0005(10) -0.0439(12) -0.0151(12)
C24 0.0692(14) 0.0612(14) 0.0915(17) 0.0121(11) -0.0579(13) -0.0167(13)
C25 0.0642(13) 0.0458(11) 0.0552(11) 0.0111(9) -0.0373(10) -0.0144(9)
C26 0.0483(10) 0.0338(9) 0.0404(9) 0.0077(8) -0.0238(8) -0.0114(7)
C27 0.0456(10) 0.0384(9) 0.0325(9) 0.0036(8) -0.0161(8) -0.0075(7)
C28 0.0600(12) 0.0565(12) 0.0352(9) -0.0020(9) -0.0164(9) -0.0057(8)
C29 0.0916(18) 0.0690(15) 0.0353(10) 0.0018(13) -0.0271(11) 0.0001(9)
C30 0.0944(18) 0.0678(14) 0.0519(12) 0.0149(13) -0.0486(13) -0.0074(11)
C31 0.0478(10) 0.0398(10) 0.0541(11) 0.0070(8) -0.0301(9) -0.0081(8)
C32 0.0603(12) 0.0606(13) 0.0683(13) -0.0010(10) -0.0404(11) -0.0096(10)
C33 0.0901(17) 0.0723(15) 0.0794(16) 0.0019(13) -0.0619(15) -0.0128(13)
C34 0.0984(18) 0.0633(14) 0.0622(14) 0.0162(13) -0.0523(14) -0.0060(11)
C35 0.0805(15) 0.0593(13) 0.0619(13) 0.0006(11) -0.0402(12) 0.0111(10)
C36 0.0655(13) 0.0526(12) 0.0631(13) -0.0049(10) -0.0417(11) 0.0049(10)

loop_
_atom_type_symbol
_atom_type_description
_atom_type_scat_dispersion_real
_atom_type_scat_dispersion_imag
_atom_type_scat_source
C C 0.0033 0.0016 'International Tables Vol C Tables 4.2.6.8 and 6.1.1.4'
H H 0.0000 0.0000 'International Tables Vol C Tables 4.2.6.8 and 6.1.1.4'
N N 0.0061 0.0033 'International Tables Vol C Tables 4.2.6.8 and 6.1.1.4'
O O 0.0106 0.0060 'International Tables Vol C Tables 4.2.6.8 and 6.1.1.4'

loop_
_geom_angle_atom_site_label_1
_geom_angle_atom_site_label_2
_geom_angle_atom_site_label_3
_geom_angle
C14 O3 C10 107.71(17)
C15 O4 C10 105.68(16)
C17 N1 C19 107.28(13)
C17 N1 C18 114.20(15)
C19 N1 C18 116.15(15)
C2 C1 C6 121.1(2)
C2 C1 H1 119.5
C6 C1 H1 119.5
C3 C2 C1 121.0(2)
C3 C2 H2 119.5
C1 C2 H2 119.5
C4 C3 C2 118.7(2)
C4 C3 H3 120.6
C2 C3 H3 120.6
C3 C4 C5 120.8(2)
C3 C4 H4 119.6
C5 C4 H4 119.6
C4 C5 C6 121.37(19)
C4 C5 H5 119.3
C6 C5 H5 119.3
C1 C6 C5 116.96(18)
C1 C6 C7 117.30(17)
C5 C6 C7 125.74(16)
C8 C7 C6 131.30(16)
C8 C7 H7 114.4
C6 C7 H7 114.4
C7 C8 C13 117.37(15)
C7 C8 C9 124.61(16)
C13 C8 C9 118.02(14)
C10 C9 C8 112.48(15)
C10 C9 H9A 109.1
C8 C9 H9A 109.1
C10 C9 H9B 109.1
C8 C9 H9B 109.1
H9A C9 H9B 107.8
O4 C10 O3 106.59(13)
O4 C10 C9 108.20(14)
O3 C10 C9 110.29(15)
O4 C10 C11 110.75(14)
O3 C10 C11 110.65(14)
C9 C10 C11 110.27(14)
C10 C11 C12 113.28(14)
C10 C11 H11A 108.9
C12 C11 H11A 108.9
C10 C11 H11B 108.9
C12 C11 H11B 108.9
H11A C11 H11B 107.7
C11 C12 C13 109.58(13)
C11 C12 C19 110.40(13)
C13 C12 C19 107.26(12)
C11 C12 C16 117.13(13)
C13 C12 C16 108.78(13)
C19 C12 C16 103.13(13)
O2 C13 C8 120.57(15)
O2 C13 C12 120.24(15)
C8 C13 C12 119.12(14)
O3 C14 C15 104.76(18)
O3 C14 H14A 110.8
C15 C14 H14A 110.8
O3 C14 H14B 110.8
C15 C14 H14B 110.8
H14A C14 H14B 108.9
O4 C15 C14 102.62(18)
O4 C15 H15A 111.2
C14 C15 H15A 111.2
O4 C15 H15B 111.2
C14 C15 H15B 111.2
H15A C15 H15B 109.2
C31 C16 C17 111.74(15)
C31 C16 C12 120.01(14)
C17 C16 C12 104.64(13)
C31 C16 H16 106.6
C17 C16 H16 106.6
C12 C16 H16 106.6
N1 C17 C16 105.12(14)
N1 C17 H17A 110.7
C16 C17 H17A 110.7
N1 C17 H17B 110.7
C16 C17 H17B 110.7
H17A C17 H17B 108.8
N1 C18 H18A 109.5
N1 C18 H18B 109.5
H18A C18 H18B 109.5
N1 C18 H18C 109.5
H18A C18 H18C 109.5
H18B C18 H18C 109.5
N1 C19 C27 111.87(13)
N1 C19 C20 113.93(14)
C27 C19 C20 100.90(13)
N1 C19 C12 103.00(13)
C27 C19 C12 118.24(13)
C20 C19 C12 109.36(12)
O1 C20 C21 126.20(16)
O1 C20 C19 124.92(16)
C21 C20 C19 108.76(14)
C22 C21 C26 120.60(16)
C22 C21 C20 132.49(17)
C26 C21 C20 106.78(15)
C21 C22 C23 117.69(19)
C21 C22 H22 121.2
C23 C22 H22 121.2
C24 C23 C22 122.25(19)
C24 C23 H23 118.9
C22 C23 H23 118.9
C23 C24 C25 121.07(19)
C23 C24 H24 119.5
C25 C24 H24 119.5
C26 C25 C30 116.33(19)
C26 C25 C24 115.90(18)
C30 C25 C24 127.77(19)
C21 C26 C25 122.38(17)
C21 C26 C27 113.75(15)
C25 C26 C27 123.74(16)
C28 C27 C26 118.09(16)
C28 C27 C19 132.38(17)
C26 C27 C19 109.35(14)
C27 C28 C29 119.40(19)
C27 C28 H28 120.3
C29 C28 H28 120.3
C30 C29 C28 122.28(19)
C30 C29 H29 118.9
C28 C29 H29 118.9
C29 C30 C25 120.12(19)
C29 C30 H30 119.9
C25 C30 H30 119.9
C36 C31 C32 116.90(18)
C36 C31 C16 123.34(16)
C32 C31 C16 119.72(17)
C33 C32 C31 121.2(2)
C33 C32 H32 119.4
C31 C32 H32 119.4
C34 C33 C32 120.8(2)
C34 C33 H33 119.6
C32 C33 H33 119.6
C33 C34 C35 119.1(2)
C33 C34 H34 120.5
C35 C34 H34 120.5
C34 C35 C36 120.4(2)
C34 C35 H35 119.8
C36 C35 H35 119.8
C31 C36 C35 121.60(19)
C31 C36 H36 119.2
C35 C36 H36 119.2

loop_
_geom_bond_atom_site_label_1
_geom_bond_atom_site_label_2
_geom_bond_distance
O1 C20 1.210(2)
O2 C13 1.2137(19)
O3 C14 1.415(3)
O3 C10 1.420(2)
O4 C15 1.412(3)
O4 C10 1.412(2)
N1 C17 1.447(2)
N1 C19 1.447(2)
N1 C18 1.453(2)
C1 C2 1.375(3)
C1 C6 1.381(3)
C1 H1 0.9300
C2 C3 1.364(3)
C2 H2 0.9300
C3 C4 1.362(3)
C3 H3 0.9300
C4 C5 1.371(3)
C4 H4 0.9300
C5 C6 1.386(3)
C5 H5 0.9300
C6 C7 1.462(3)
C7 C8 1.338(2)
C7 H7 0.9300
C8 C13 1.490(2)
C8 C9 1.502(2)
C9 C10 1.490(2)
C9 H9A 0.9700
C9 H9B 0.9700
C10 C11 1.510(2)
C11 C12 1.530(2)
C11 H11A 0.9700
C11 H11B 0.9700
C12 C13 1.545(2)
C12 C19 1.581(2)
C12 C16 1.583(2)
C14 C15 1.486(4)
C14 H14A 0.9700
C14 H14B 0.9700
C15 H15A 0.9700
C15 H15B 0.9700
C16 C31 1.511(2)
C16 C17 1.528(3)
C16 H16 0.9800
C17 H17A 0.9700
C17 H17B 0.9700
C18 H18A 0.9600
C18 H18B 0.9600
C18 H18C 0.9600
C19 C27 1.518(2)
C19 C20 1.573(2)
C20 C21 1.464(2)
C21 C22 1.365(2)
C21 C26 1.392(2)
C22 C23 1.398(3)
C22 H22 0.9300
C23 C24 1.360(3)
C23 H23 0.9300
C24 C25 1.411(3)
C24 H24 0.9300
C25 C26 1.394(2)
C25 C30 1.406(3)
C26 C27 1.400(2)
C27 C28 1.358(2)
C28 C29 1.404(3)
C28 H28 0.9300
C29 C30 1.359(3)
C29 H29 0.9300
C30 H30 0.9300
C31 C36 1.379(3)
C31 C32 1.381(3)
C32 C33 1.380(3)
C32 H32 0.9300
C33 C34 1.360(3)
C33 H33 0.9300
C34 C35 1.362(3)
C34 H34 0.9300
C35 C36 1.380(3)
C35 H35 0.9300
C36 H36 0.9300

loop_
_geom_hbond_atom_site_label_D
_geom_hbond_atom_site_label_H
_geom_hbond_atom_site_label_A
_geom_hbond_site_symmetry_D
_geom_hbond_site_symmetry_H
_geom_hbond_site_symmetry_A
_geom_hbond_distance_DH
_geom_hbond_distance_HA
_geom_hbond_distance_DA
_geom_hbond_angle_DHA
_geom_hbond_publ_flag
C9 H9A O4 1_555 1_555 2_765 0.97 2.47 3.352(3) 152 y
C17 H17A O1 1_555 1_555 1_555 0.97 2.52 3.052(2) 114 y
C22 H22 O1 1_555 1_555 2_775 0.93 2.44 3.291(2) 153 y
C28 H28 O2 1_555 1_555 1_555 0.93 2.59 3.199(3) 123 y
C36 H36 O1 1_555 1_555 1_555 0.93 2.31 3.174(3) 155 y

loop_
_geom_torsion_atom_site_label_1
_geom_torsion_atom_site_label_2
_geom_torsion_atom_site_label_3
_geom_torsion_atom_site_label_4
_geom_torsion
C6 C1 C2 C3 0.2(4)
C1 C2 C3 C4 -1.5(4)
C2 C3 C4 C5 1.3(4)
C3 C4 C5 C6 0.2(4)
C2 C1 C6 C5 1.3(3)
C2 C1 C6 C7 -179.1(2)
C4 C5 C6 C1 -1.5(3)
C4 C5 C6 C7 179.0(2)
C1 C6 C7 C8 176.3(2)
C5 C6 C7 C8 -4.2(3)
C6 C7 C8 C13 -177.51(17)
C6 C7 C8 C9 1.7(3)
C7 C8 C9 C10 -176.22(17)
C13 C8 C9 C10 3.0(2)
C15 O4 C10 O3 28.40(19)
C15 O4 C10 C9 147.01(17)
C15 O4 C10 C11 -92.02(18)
C14 O3 C10 O4 -8.6(2)
C14 O3 C10 C9 -125.79(17)
C14 O3 C10 C11 111.93(17)
C8 C9 C10 O4 167.52(14)
C8 C9 C10 O3 -76.25(18)
C8 C9 C10 C11 46.3(2)
O4 C10 C11 C12 172.25(13)
O3 C10 C11 C12 54.28(18)
C9 C10 C11 C12 -68.01(19)
C10 C11 C12 C13 34.08(18)
C10 C11 C12 C19 152.01(14)
C10 C11 C12 C16 -90.41(18)
C7 C8 C13 O2 -33.8(2)
C9 C8 C13 O2 146.87(17)
C7 C8 C13 C12 143.18(16)
C9 C8 C13 C12 -36.1(2)
C11 C12 C13 O2 -167.12(15)
C19 C12 C13 O2 73.01(19)
C16 C12 C13 O2 -37.9(2)
C11 C12 C13 C8 15.8(2)
C19 C12 C13 C8 -104.02(16)
C16 C12 C13 C8 145.07(15)
C10 O3 C14 C15 -13.4(2)
C10 O4 C15 C14 -35.8(2)
O3 C14 C15 O4 30.2(2)
C11 C12 C16 C31 2.1(2)
C13 C12 C16 C31 -122.82(16)
C19 C12 C16 C31 123.53(16)
C11 C12 C16 C17 -124.29(16)
C13 C12 C16 C17 110.81(15)
C19 C12 C16 C17 -2.85(17)
C19 N1 C17 C16 40.07(19)
C18 N1 C17 C16 170.29(16)
C31 C16 C17 N1 -152.50(15)
C12 C16 C17 N1 -21.15(19)
C17 N1 C19 C27 -169.24(14)
C18 N1 C19 C27 61.6(2)
C17 N1 C19 C20 77.11(17)
C18 N1 C19 C20 -52.0(2)
C17 N1 C19 C12 -41.23(17)
C18 N1 C19 C12 -170.35(15)
C11 C12 C19 N1 151.59(13)
C13 C12 C19 N1 -89.07(15)
C16 C12 C19 N1 25.69(15)
C11 C12 C19 C27 -84.50(17)
C13 C12 C19 C27 34.84(19)
C16 C12 C19 C27 149.60(14)
C11 C12 C19 C20 30.10(18)
C13 C12 C19 C20 149.44(13)
C16 C12 C19 C20 -95.80(15)
N1 C19 C20 O1 -49.5(2)
C27 C19 C20 O1 -169.53(17)
C12 C19 C20 O1 65.1(2)
N1 C19 C20 C21 126.69(15)
C27 C19 C20 C21 6.65(16)
C12 C19 C20 C21 -118.69(15)
O1 C20 C21 C22 -5.9(3)
C19 C20 C21 C22 177.94(18)
O1 C20 C21 C26 169.93(18)
C19 C20 C21 C26 -6.18(18)
C26 C21 C22 C23 -0.7(3)
C20 C21 C22 C23 174.71(18)
C21 C22 C23 C24 -1.6(3)
C22 C23 C24 C25 1.2(3)
C23 C24 C25 C26 1.4(3)
C23 C24 C25 C30 -177.8(2)
C22 C21 C26 C25 3.4(3)
C20 C21 C26 C25 -173.06(16)
C22 C21 C26 C27 179.57(16)
C20 C21 C26 C27 3.11(19)
C30 C25 C26 C21 175.62(17)
C24 C25 C26 C21 -3.6(3)
C30 C25 C26 C27 -0.2(3)
C24 C25 C26 C27 -179.42(17)
C21 C26 C27 C28 -174.28(16)
C25 C26 C27 C28 1.8(3)
C21 C26 C27 C19 1.4(2)
C25 C26 C27 C19 177.50(15)
N1 C19 C27 C28 48.5(3)
C20 C19 C27 C28 170.00(19)
C12 C19 C27 C28 -70.9(2)
N1 C19 C27 C26 -126.33(15)
C20 C19 C27 C26 -4.83(17)
C12 C19 C27 C26 114.29(16)
C26 C27 C28 C29 -2.3(3)
C19 C27 C28 C29 -176.79(18)
C27 C28 C29 C30 1.3(3)
C28 C29 C30 C25 0.5(3)
C26 C25 C30 C29 -1.0(3)
C24 C25 C30 C29 178.2(2)
C17 C16 C31 C36 57.8(2)
C12 C16 C31 C36 -65.2(2)
C17 C16 C31 C32 -119.55(19)
C12 C16 C31 C32 117.45(19)
C36 C31 C32 C33 1.1(3)
C16 C31 C32 C33 178.67(19)
C31 C32 C33 C34 1.2(4)
C32 C33 C34 C35 -1.9(4)
C33 C34 C35 C36 0.2(3)
C32 C31 C36 C35 -2.9(3)
C16 C31 C36 C35 179.70(18)
C34 C35 C36 C31 2.2(3)

_cod_database_fobs_code 2241575
